data_4122895
loop_
_publ_author_name
'Browning, Charles'
'Hudson, Joshua M.'
'Reinheimer, Eric W.'
'Kuo, Fang-Ling'
'McDougald, Jr, Roy N'
'Raba\^a, Hassan'
'Pan, Hongjun'
'Bacsa, John'
'Wang, Xiaoping'
'Dunbar, Kim R.'
'Shepherd, Nigel D.'
'Omary, Mohammad A.'

_publ_section_title
;
 Synthesis, Spectroscopic Properties, and Photoconductivity of Black
 Absorbers Consisting of Pt(Bipyridine)(Dithiolate) Charge Transfer
 Complexes in the Presence and Absence of Nitrofluorenone Acceptors.
;
_journal_name_full 'Journal of the American Chemical Society'
_journal_page_first 141107065104007
_journal_paper_doi 10.1021/ja506583k
_journal_year 2014
_chemical_formula_moiety 'C25 H30 N2 Pt S2, C13 H6 N2 O5, C3 H3'
_chemical_formula_sum 'C41 H39 N4 O5 Pt S2'
_chemical_formula_weight 926.97
_chemical_name_systematic
;
 ?
;
_space_group_crystal_system triclinic
_space_group_IT_number 2
_space_group_name_Hall '-P 1'
_space_group_name_H-M_alt 'P -1'
_symmetry_space_group_name_Hall '-P 1'
_symmetry_space_group_name_H-M 'P -1'
_atom_sites_solution_hydrogens geom
_atom_sites_solution_primary direct
_audit_creation_date 2014-06-27
_audit_creation_method
;
Olex2 1.2-beta
(compiled 2014.06.27 svn.r2953 for OlexSys, GUI svn.r4855)
;
_cell_angle_alpha 75.51(3)
_cell_angle_beta 86.77(3)
_cell_angle_gamma 69.05(3)
_cell_formula_units_Z 2
_cell_length_a 11.298(2)
_cell_length_b 13.599(3)
_cell_length_c 13.964(3)
_cell_measurement_reflns_used 4717
_cell_measurement_temperature 100(2)
_cell_measurement_theta_max 26.750
_cell_measurement_theta_min 2.406
_cell_volume 1938.6(8)
_computing_cell_refinement 'SAINT V6.34B (Bruker, 2006)'
_computing_data_collection 'APEX2 v2011.2-4 (Bruker, 2011)'
_computing_data_reduction 'SAINT V6.34B (Bruker, 2006)'
_computing_molecular_graphics 'Olex2 (Dolomanov et al., 2009)'
_computing_publication_material 'Olex2 (Dolomanov et al., 2009)'
_computing_structure_refinement 'ShelXL (Sheldrick, 2008)'
_computing_structure_solution 'ShelXS (Sheldrick, 2008)'
_diffrn_ambient_temperature 100(2)
_diffrn_detector_area_resol_mean 7.9
_diffrn_measured_fraction_theta_full 0.998
_diffrn_measured_fraction_theta_max 0.944
_diffrn_measurement_device_type 'Bruker SMART CCD 1K area detector'
_diffrn_measurement_method '\w scans with a narrow frame width'
_diffrn_radiation_monochromator graphite
_diffrn_radiation_type MoK\a
_diffrn_radiation_wavelength 0.71073
_diffrn_reflns_av_R_equivalents 0.0454
_diffrn_reflns_av_unetI/netI 0.0576
_diffrn_reflns_Laue_measured_fraction_full 0.998
_diffrn_reflns_Laue_measured_fraction_max 0.944
_diffrn_reflns_limit_h_max 14
_diffrn_reflns_limit_h_min -14
_diffrn_reflns_limit_k_max 17
_diffrn_reflns_limit_k_min -17
_diffrn_reflns_limit_l_max 18
_diffrn_reflns_limit_l_min -17
_diffrn_reflns_number 24368
_diffrn_reflns_point_group_measured_fraction_full 0.998
_diffrn_reflns_point_group_measured_fraction_max 0.944
_diffrn_reflns_theta_full 25.242
_diffrn_reflns_theta_max 27.601
_diffrn_reflns_theta_min 1.507
_diffrn_source 'sealed tube'
_exptl_absorpt_coefficient_mu 3.776
_exptl_absorpt_correction_T_max 0.7456
_exptl_absorpt_correction_T_min 0.5930
_exptl_absorpt_correction_type multi-scan
_exptl_absorpt_process_details
;
SADABS-2012/1 (Bruker,2012) was used for absorption correction.
wR2(int) was 0.0869 before and 0.0494 after correction.
The Ratio of minimum to maximum transmission is 0.7953.
The \l/2 correction factor is 0.0015.
;
_exptl_crystal_colour black
_exptl_crystal_colour_primary black
_exptl_crystal_density_diffrn 1.588
_exptl_crystal_description prism
_exptl_crystal_F_000 926
_exptl_crystal_recrystallization_method 'The material was recrystallised from --- by slow evaporation'
_exptl_crystal_size_max 0.31
_exptl_crystal_size_mid 0.15
_exptl_crystal_size_min 0.13
_refine_diff_density_max 0.988
_refine_diff_density_min -1.180
_refine_diff_density_rms 0.279
_refine_ls_extinction_method none
_refine_ls_goodness_of_fit_ref 1.099
_refine_ls_hydrogen_treatment constr
_refine_ls_matrix_type full
_refine_ls_number_parameters 496
_refine_ls_number_reflns 8504
_refine_ls_number_restraints 115
_refine_ls_restrained_S_all 1.095
_refine_ls_R_factor_all 0.0475
_refine_ls_R_factor_gt 0.0352
_refine_ls_shift/su_max 0.001
_refine_ls_shift/su_mean 0.000
_refine_ls_structure_factor_coef Fsqd
_refine_ls_weighting_details 'w=1/[\s^2^(Fo^2^)+(0.0561P)^2^] where P=(Fo^2^+2Fc^2^)/3'
_refine_ls_weighting_scheme calc
_refine_ls_wR_factor_gt 0.0813
_refine_ls_wR_factor_ref 0.1032
_reflns_Friedel_coverage 0.000
_reflns_number_gt 7303
_reflns_number_total 8504
_reflns_threshold_expression 'I > 2\s(I)'
_cod_data_source_file ja506583k_si_001.cif
_cod_data_source_block compound1
_cod_database_code 4122895
_shelxl_version_number 2013-4
_shelx_space_group_comment
;
The symmetry employed for this shelxl refinement is uniquely defined
by the following loop, which should always be used as a source of
symmetry information in preference to the above space-group names.
They are only intended as comments.
;
_olex2_refinement_description
;
1. Fixed Uiso
 At 1.2 times of:
  All C(H) groups
 At 1.5 times of:
  All C(H,H,H) groups
2. Restrained distances
 C7-C4 \\sim C7'-C5
 with sigma of 0.02
3. Rigid body (RIGU) restrains
 C1, C6, C5, C4, C7, C3, C2, C7'
 with sigma for 1-2 distances of 0.004 and sigma for 1-3 distances of 0.004
 C35, C30, C31, C32, N4, O4, O5, C33, C34
 with sigma for 1-2 distances of 0.004 and sigma for 1-3 distances of 0.004
4. Others
 Sof(H4)=Sof(C7')=Sof(H7'A)=Sof(H7'B)=Sof(H7'C)=1-FVAR(1)
 Sof(H5)=Sof(C7)=Sof(H7A)=Sof(H7B)=Sof(H7C)=FVAR(1)
5.a Aromatic/amide H refined with riding coordinates:
 C13(H13), C11(H11), C18(H18), C21(H21), C3(H3), C20(H20), C10(H10), C4(H4),
 C6(H6), C5(H5), C27(H27), C38(H38), C34(H34), C37(H37), C31(H31), C33(H33),
 C39(H39), C40(H40), C41(H41)
5.b Idealised Me refined as rotating group:
 C15(H15A,H15B,H15C), C16(H16A,H16B,H16C), C24(H24A,H24B,H24C), C25(H25A,H25B,
 H25C), C7(H7A,H7B,H7C), C17(H17A,H17B,H17C), C23(H23A,H23B,H23C), C7'(H7'A,
 H7'B,H7'C)
;
_olex2_diffrn_ambient_temperature_device 'Oxford Cryosystems'
_olex2_exptl_crystal_mounting_method 'The crystal was mounted on a loop with paratone oil'
_olex2_submission_original_sample_id ER012
_olex2_submission_special_instructions 'No special instructions were received'

loop_
_space_group_symop_operation_xyz
'x, y, z'
'-x, -y, -z'

loop_
_atom_site_label
_atom_site_type_symbol
_atom_site_fract_x
_atom_site_fract_y
_atom_site_fract_z
_atom_site_U_iso_or_equiv
_atom_site_adp_type
_atom_site_occupancy
_atom_site_site_symmetry_order
_atom_site_calc_flag
_atom_site_refinement_flags_posn
_atom_site_refinement_flags_occupancy
_atom_site_disorder_assembly
_atom_site_disorder_group
Pt1 Pt 0.09664(2) 0.51341(2) 0.15693(2) 0.01884(8) Uani 1 1 d . . . .
S1 S 0.21645(13) 0.61639(11) 0.16285(10) 0.0255(3) Uani 1 1 d . . . .
S2 S -0.03534(13) 0.59502(11) 0.26579(10) 0.0253(3) Uani 1 1 d . . . .
N1 N -0.0023(4) 0.4141(4) 0.1475(3) 0.0211(9) Uani 1 1 d . . . .
N2 N 0.2055(4) 0.4284(4) 0.0585(3) 0.0221(9) Uani 1 1 d . . . .
C2 C 0.0241(6) 0.6929(4) 0.2882(4) 0.0280(12) Uani 1 1 d . . . .
C13 C 0.2273(5) 0.2888(4) -0.0287(4) 0.0217(11) Uani 1 1 d . . . .
H13 H 0.1969 0.2381 -0.0416 0.026 Uiso 1 1 calc R . . .
C8 C 0.0479(5) 0.3417(4) 0.0895(4) 0.0216(11) Uani 1 1 d . . . .
C9 C 0.1628(5) 0.3516(4) 0.0376(4) 0.0203(11) Uani 1 1 d . . . .
C11 C 0.3765(5) 0.3788(4) -0.0521(4) 0.0242(11) Uani 1 1 d . . . .
H11 H 0.4487 0.3893 -0.0808 0.029 Uiso 1 1 calc R . . .
C18 C -0.0066(5) 0.2661(4) 0.0815(4) 0.0229(11) Uani 1 1 d . . . .
H18 H 0.0299 0.2187 0.0413 0.028 Uiso 1 1 calc R . . .
C21 C -0.1093(5) 0.4110(4) 0.1964(4) 0.0223(11) Uani 1 1 d . . . .
H21 H -0.1451 0.4599 0.2353 0.027 Uiso 1 1 calc R . . .
C3 C -0.0376(6) 0.7594(4) 0.3525(4) 0.0297(12) Uani 1 1 d . . . .
H3 H -0.1118 0.7538 0.3816 0.036 Uiso 1 1 calc R . . .
C20 C -0.1673(5) 0.3381(4) 0.1908(4) 0.0247(11) Uani 1 1 d . . . .
H20 H -0.2408 0.3398 0.2251 0.030 Uiso 1 1 calc R . . .
C14 C 0.4087(5) 0.2322(4) -0.1475(4) 0.0261(12) Uani 1 1 d . . . .
C12 C 0.3353(5) 0.3009(4) -0.0755(4) 0.0228(11) Uani 1 1 d . . . .
C15 C 0.4166(6) 0.3089(5) -0.2477(4) 0.0332(14) Uani 1 1 d . . . .
H15A H 0.3330 0.3478 -0.2775 0.050 Uiso 1 1 calc GR . . .
H15B H 0.4689 0.2671 -0.2906 0.050 Uiso 1 1 calc GR . . .
H15C H 0.4528 0.3597 -0.2374 0.050 Uiso 1 1 calc GR . . .
C16 C 0.3429(5) 0.1550(5) -0.1650(4) 0.0315(13) Uani 1 1 d . . . .
H16A H 0.3469 0.1010 -0.1047 0.047 Uiso 1 1 calc GR . . .
H16B H 0.3854 0.1201 -0.2155 0.047 Uiso 1 1 calc GR . . .
H16C H 0.2558 0.1963 -0.1855 0.047 Uiso 1 1 calc GR . . .
C10 C 0.3109(5) 0.4404(4) 0.0132(4) 0.0245(11) Uani 1 1 d . . . .
H10 H 0.3404 0.4916 0.0263 0.029 Uiso 1 1 calc R . . .
C4 C 0.0111(6) 0.8336(4) 0.3733(4) 0.0322(13) Uani 1 1 d . . . .
H4 H -0.0292 0.8757 0.4170 0.039 Uiso 0.469(12) 1 calc R P A 2
C22 C -0.1805(6) 0.1801(5) 0.1284(4) 0.0308(13) Uani 1 1 d . . . .
C19 C -0.1157(5) 0.2608(4) 0.1333(4) 0.0241(11) Uani 1 1 d . . . .
C6 C 0.1826(6) 0.7790(5) 0.2631(4) 0.0310(12) Uani 1 1 d . . . .
H6 H 0.2555 0.7862 0.2328 0.037 Uiso 1 1 calc R . . .
C24 C -0.3190(6) 0.2451(5) 0.0882(5) 0.0372(15) Uani 1 1 d . . . .
H24A H -0.3631 0.2907 0.1311 0.056 Uiso 1 1 calc GR . . .
H24B H -0.3610 0.1955 0.0860 0.056 Uiso 1 1 calc GR . . .
H24C H -0.3187 0.2893 0.0229 0.056 Uiso 1 1 calc GR . . .
C25 C -0.1827(8) 0.1101(6) 0.2346(5) 0.0484(18) Uani 1 1 d . . . .
H25A H -0.0974 0.0703 0.2605 0.073 Uiso 1 1 calc GR . . .
H25B H -0.2242 0.0601 0.2325 0.073 Uiso 1 1 calc GR . . .
H25C H -0.2279 0.1566 0.2764 0.073 Uiso 1 1 calc GR . . .
C1 C 0.1353(5) 0.7020(4) 0.2434(4) 0.0261(11) Uani 1 1 d . . . .
C5 C 0.1220(6) 0.8436(4) 0.3270(4) 0.0324(13) Uani 1 1 d . . . .
H5 H 0.1544 0.8934 0.3393 0.039 Uiso 0.531(12) 1 calc R P A 1
C7 C -0.0425(10) 0.9010(8) 0.4473(7) 0.027(3) Uani 0.531(12) 1 d . P A 1
H7A H -0.1304 0.9100 0.4559 0.040 Uiso 0.531(12) 1 calc GR P A 1
H7B H -0.0346 0.9709 0.4235 0.040 Uiso 0.531(12) 1 calc GR P A 1
H7C H 0.0035 0.8648 0.5096 0.040 Uiso 0.531(12) 1 calc GR P A 1
C17 C 0.5428(5) 0.1626(5) -0.1017(4) 0.0329(13) Uani 1 1 d . . . .
H17A H 0.5881 0.2092 -0.0976 0.049 Uiso 1 1 calc GR . . .
H17B H 0.5875 0.1147 -0.1425 0.049 Uiso 1 1 calc GR . . .
H17C H 0.5363 0.1205 -0.0366 0.049 Uiso 1 1 calc GR . . .
C23 C -0.1135(6) 0.1053(5) 0.0591(5) 0.0403(16) Uani 1 1 d . . . .
H23A H -0.1151 0.1488 -0.0069 0.060 Uiso 1 1 calc GR . . .
H23B H -0.1567 0.0560 0.0592 0.060 Uiso 1 1 calc GR . . .
H23C H -0.0271 0.0647 0.0822 0.060 Uiso 1 1 calc GR . . .
C7' C 0.1604(14) 0.9263(10) 0.3532(10) 0.040(4) Uani 0.469(12) 1 d . P A 2
H7'A H 0.1318 0.9922 0.3018 0.060 Uiso 0.469(12) 1 calc GR P A 2
H7'B H 0.2511 0.9006 0.3608 0.060 Uiso 0.469(12) 1 calc GR P A 2
H7'C H 0.1233 0.9400 0.4143 0.060 Uiso 0.469(12) 1 calc GR P A 2
O1 O 0.2215(4) 0.7309(3) 0.5783(3) 0.0392(10) Uani 1 1 d . . . .
O2 O 0.3919(4) 0.7169(3) 0.4924(3) 0.0397(10) Uani 1 1 d . . . .
O3 O 0.5298(4) 0.4136(4) 0.2765(3) 0.0376(10) Uani 1 1 d . . . .
O4 O 0.4384(5) 0.0959(4) 0.1523(4) 0.0553(13) Uani 1 1 d . . . .
O5 O 0.2636(6) 0.0675(5) 0.2004(5) 0.082(2) Uani 1 1 d . . . .
N3 N 0.3020(5) 0.6878(4) 0.5228(3) 0.0305(11) Uani 1 1 d . . . .
N4 N 0.3427(6) 0.1115(4) 0.2016(4) 0.0483(14) Uani 1 1 d . . . .
C28 C 0.3597(5) 0.4669(4) 0.3916(4) 0.0249(12) Uani 1 1 d . . . .
C27 C 0.3757(5) 0.5521(5) 0.4222(4) 0.0263(12) Uani 1 1 d . . . .
H27 H 0.4398 0.5787 0.3985 0.032 Uiso 1 1 calc R . . .
C36 C 0.2629(5) 0.4268(4) 0.4284(4) 0.0227(11) Uani 1 1 d . . . .
C38 C 0.1937(5) 0.5556(4) 0.5288(4) 0.0261(12) Uani 1 1 d . . . .
H38 H 0.1394 0.5861 0.5747 0.031 Uiso 1 1 calc R . . .
C26 C 0.2898(5) 0.5949(4) 0.4906(4) 0.0223(11) Uani 1 1 d . . . .
C34 C 0.1908(6) 0.2771(5) 0.3863(4) 0.0314(13) Uani 1 1 d . . . .
H34 H 0.1238 0.2855 0.4291 0.038 Uiso 1 1 calc R . . .
C37 C 0.1800(5) 0.4701(4) 0.4976(4) 0.0236(11) Uani 1 1 d . . . .
H37 H 0.1169 0.4426 0.5224 0.028 Uiso 1 1 calc R . . .
C30 C 0.3708(5) 0.3256(4) 0.3147(4) 0.0259(11) Uani 1 1 d . . . .
C32 C 0.3182(6) 0.1905(5) 0.2648(4) 0.0340(13) Uani 1 1 d . . . .
C29 C 0.4354(5) 0.4039(5) 0.3197(4) 0.0274(12) Uani 1 1 d . . . .
C31 C 0.3980(6) 0.2499(5) 0.2570(4) 0.0327(13) Uani 1 1 d . . . .
H31 H 0.4663 0.2398 0.2154 0.039 Uiso 1 1 calc R . . .
C35 C 0.2684(5) 0.3384(4) 0.3792(4) 0.0243(11) Uani 1 1 d . . . .
C33 C 0.2158(6) 0.2024(5) 0.3273(5) 0.0364(14) Uani 1 1 d . . . .
H33 H 0.1646 0.1614 0.3298 0.044 Uiso 1 1 calc R . . .
C39 C 0.4976(7) 0.0822(5) 0.5442(5) 0.0397(15) Uani 1 1 d . . . .
H39 H 0.4959 0.1371 0.5734 0.048 Uiso 1 1 calc R . . .
C40 C 0.5819(6) 0.0567(5) 0.4705(5) 0.0397(15) Uani 1 1 d . . . .
H40 H 0.6370 0.0944 0.4507 0.048 Uiso 1 1 calc R . . .
C41 C 0.4149(7) 0.0252(5) 0.5746(5) 0.0413(15) Uani 1 1 d . . . .
H41 H 0.3584 0.0416 0.6243 0.050 Uiso 1 1 calc R . . .

loop_
_atom_site_aniso_label
_atom_site_aniso_U_11
_atom_site_aniso_U_22
_atom_site_aniso_U_33
_atom_site_aniso_U_23
_atom_site_aniso_U_13
_atom_site_aniso_U_12
Pt1 0.01902(12) 0.02039(12) 0.01536(10) -0.00639(7) 0.00079(7) -0.00362(8)
S1 0.0280(7) 0.0276(7) 0.0229(6) -0.0097(6) 0.0039(5) -0.0104(6)
S2 0.0247(7) 0.0288(7) 0.0247(7) -0.0139(6) 0.0063(5) -0.0082(6)
N1 0.017(2) 0.028(2) 0.017(2) -0.0074(18) 0.0012(16) -0.0054(19)
N2 0.021(2) 0.023(2) 0.018(2) -0.0031(18) 0.0000(17) -0.0049(19)
C2 0.034(3) 0.022(3) 0.022(3) -0.005(2) -0.001(2) -0.004(2)
C13 0.020(3) 0.022(3) 0.019(2) -0.006(2) -0.002(2) -0.002(2)
C8 0.019(3) 0.024(3) 0.017(2) -0.008(2) 0.001(2) 0.000(2)
C9 0.020(3) 0.017(3) 0.019(2) -0.005(2) 0.000(2) -0.002(2)
C11 0.020(3) 0.026(3) 0.026(3) -0.010(2) 0.008(2) -0.007(2)
C18 0.020(3) 0.024(3) 0.025(3) -0.010(2) 0.003(2) -0.004(2)
C21 0.022(3) 0.021(3) 0.022(3) -0.006(2) 0.000(2) -0.005(2)
C3 0.033(3) 0.023(3) 0.027(3) -0.004(2) 0.001(2) -0.005(2)
C20 0.022(3) 0.029(3) 0.023(3) -0.007(2) 0.005(2) -0.009(2)
C14 0.025(3) 0.028(3) 0.027(3) -0.014(2) 0.006(2) -0.008(2)
C12 0.024(3) 0.024(3) 0.020(3) -0.010(2) 0.001(2) -0.005(2)
C15 0.042(4) 0.036(3) 0.026(3) -0.016(3) 0.011(3) -0.014(3)
C16 0.030(3) 0.029(3) 0.036(3) -0.018(3) 0.007(2) -0.007(3)
C10 0.022(3) 0.025(3) 0.026(3) -0.007(2) 0.003(2) -0.007(2)
C4 0.044(3) 0.020(3) 0.028(3) -0.008(2) 0.003(2) -0.006(2)
C22 0.039(3) 0.030(3) 0.030(3) -0.010(3) 0.004(2) -0.018(3)
C19 0.025(3) 0.028(3) 0.019(3) -0.006(2) 0.001(2) -0.008(2)
C6 0.034(3) 0.029(3) 0.030(3) -0.007(2) 0.002(2) -0.012(2)
C24 0.030(3) 0.052(4) 0.038(3) -0.020(3) 0.007(3) -0.018(3)
C25 0.073(5) 0.038(4) 0.039(4) -0.003(3) -0.001(3) -0.028(4)
C1 0.034(3) 0.020(3) 0.020(3) -0.003(2) -0.003(2) -0.005(2)
C5 0.046(3) 0.022(3) 0.028(3) -0.006(2) -0.003(2) -0.010(2)
C7 0.029(6) 0.022(5) 0.027(5) -0.006(4) 0.001(4) -0.007(4)
C17 0.021(3) 0.035(3) 0.042(3) -0.019(3) 0.005(2) -0.003(3)
C23 0.041(4) 0.037(4) 0.055(4) -0.027(3) 0.017(3) -0.019(3)
C7' 0.049(8) 0.034(6) 0.044(8) -0.017(6) 0.005(6) -0.020(6)
O1 0.054(3) 0.035(2) 0.029(2) -0.0170(19) 0.003(2) -0.011(2)
O2 0.052(3) 0.035(2) 0.040(2) -0.009(2) -0.001(2) -0.025(2)
O3 0.027(2) 0.046(3) 0.038(2) -0.018(2) 0.0118(18) -0.009(2)
O4 0.075(3) 0.034(3) 0.047(3) -0.021(2) 0.003(2) -0.001(2)
O5 0.066(4) 0.066(4) 0.132(6) -0.074(4) -0.001(3) -0.012(3)
N3 0.044(3) 0.027(3) 0.022(2) -0.008(2) -0.004(2) -0.013(2)
N4 0.058(3) 0.026(3) 0.051(3) -0.019(3) -0.013(3) 0.005(2)
C28 0.024(3) 0.028(3) 0.019(3) -0.003(2) -0.002(2) -0.006(2)
C27 0.029(3) 0.032(3) 0.020(3) -0.004(2) 0.001(2) -0.014(3)
C36 0.021(3) 0.020(3) 0.021(3) -0.001(2) -0.002(2) -0.002(2)
C38 0.029(3) 0.028(3) 0.016(2) -0.004(2) 0.002(2) -0.005(2)
C26 0.025(3) 0.020(3) 0.022(3) -0.006(2) -0.002(2) -0.008(2)
C34 0.038(3) 0.027(3) 0.029(3) -0.005(2) 0.002(2) -0.012(2)
C37 0.021(3) 0.026(3) 0.022(3) -0.005(2) 0.005(2) -0.008(2)
C30 0.026(3) 0.020(3) 0.023(3) -0.005(2) 0.000(2) 0.001(2)
C32 0.042(3) 0.019(3) 0.033(3) -0.010(2) -0.008(2) 0.002(2)
C29 0.024(3) 0.029(3) 0.024(3) -0.007(2) 0.003(2) -0.003(2)
C31 0.032(3) 0.027(3) 0.028(3) -0.009(2) -0.003(2) 0.005(2)
C35 0.027(3) 0.018(3) 0.020(2) -0.002(2) -0.001(2) -0.001(2)
C33 0.045(3) 0.023(3) 0.040(3) -0.008(2) -0.005(3) -0.009(3)
C39 0.054(4) 0.027(3) 0.039(4) -0.007(3) -0.008(3) -0.014(3)
C40 0.047(4) 0.032(3) 0.044(4) -0.005(3) 0.000(3) -0.021(3)
C41 0.052(4) 0.033(4) 0.040(4) -0.011(3) 0.003(3) -0.015(3)

loop_
_atom_type_symbol
_atom_type_description
_atom_type_scat_dispersion_real
_atom_type_scat_dispersion_imag
_atom_type_scat_source
C C 0.0033 0.0016 'International Tables Vol C Tables 4.2.6.8 and 6.1.1.4'
H H 0.0000 0.0000 'International Tables Vol C Tables 4.2.6.8 and 6.1.1.4'
N N 0.0061 0.0033 'International Tables Vol C Tables 4.2.6.8 and 6.1.1.4'
O O 0.0106 0.0060 'International Tables Vol C Tables 4.2.6.8 and 6.1.1.4'
Pt Pt -1.7033 8.3905 'International Tables Vol C Tables 4.2.6.8 and 6.1.1.4'
S S 0.1246 0.1234 'International Tables Vol C Tables 4.2.6.8 and 6.1.1.4'

loop_
_geom_angle_atom_site_label_1
_geom_angle_atom_site_label_2
_geom_angle_atom_site_label_3
_geom_angle
_geom_angle_site_symmetry_1
_geom_angle_site_symmetry_3
S2 Pt1 S1 88.71(5) . .
N1 Pt1 S1 176.39(12) . .
N1 Pt1 S2 94.77(12) . .
N1 Pt1 N2 79.06(17) . .
N2 Pt1 S1 97.45(13) . .
N2 Pt1 S2 173.82(12) . .
C1 S1 Pt1 105.3(2) . .
C2 S2 Pt1 106.18(19) . .
C8 N1 Pt1 116.6(3) . .
C21 N1 Pt1 126.0(3) . .
C21 N1 C8 117.4(4) . .
C9 N2 Pt1 114.9(3) . .
C10 N2 Pt1 127.3(4) . .
C10 N2 C9 117.8(4) . .
C3 C2 S2 120.8(5) . .
C1 C2 S2 119.7(4) . .
C1 C2 C3 119.5(5) . .
C9 C13 H13 119.1 . .
C12 C13 H13 119.1 . .
C12 C13 C9 121.8(5) . .
N1 C8 C9 114.0(4) . .
N1 C8 C18 122.0(5) . .
C18 C8 C9 124.1(4) . .
N2 C9 C13 120.7(5) . .
N2 C9 C8 115.4(4) . .
C13 C9 C8 123.9(5) . .
C12 C11 H11 119.4 . .
C10 C11 H11 119.4 . .
C10 C11 C12 121.3(5) . .
C8 C18 H18 119.4 . .
C8 C18 C19 121.1(5) . .
C19 C18 H18 119.4 . .
N1 C21 H21 118.5 . .
N1 C21 C20 123.0(5) . .
C20 C21 H21 118.5 . .
C2 C3 H3 119.5 . .
C4 C3 C2 121.1(6) . .
C4 C3 H3 119.5 . .
C21 C20 H20 119.6 . .
C21 C20 C19 120.8(5) . .
C19 C20 H20 119.6 . .
C12 C14 C16 111.9(4) . .
C15 C14 C12 109.1(4) . .
C15 C14 C16 108.7(4) . .
C15 C14 C17 110.4(5) . .
C17 C14 C12 108.2(4) . .
C17 C14 C16 108.5(5) . .
C13 C12 C11 116.0(4) . .
C13 C12 C14 122.8(4) . .
C11 C12 C14 121.1(5) . .
C14 C15 H15A 109.5 . .
C14 C15 H15B 109.5 . .
C14 C15 H15C 109.5 . .
H15A C15 H15B 109.5 . .
H15A C15 H15C 109.5 . .
H15B C15 H15C 109.5 . .
C14 C16 H16A 109.5 . .
C14 C16 H16B 109.5 . .
C14 C16 H16C 109.5 . .
H16A C16 H16B 109.5 . .
H16A C16 H16C 109.5 . .
H16B C16 H16C 109.5 . .
N2 C10 C11 122.4(5) . .
N2 C10 H10 118.8 . .
C11 C10 H10 118.8 . .
C3 C4 H4 120.4 . .
C3 C4 C5 119.2(5) . .
C3 C4 C7 124.6(6) . .
C5 C4 H4 120.4 . .
C5 C4 C7 116.1(6) . .
C19 C22 C24 108.7(5) . .
C19 C22 C25 108.8(5) . .
C19 C22 C23 112.6(5) . .
C24 C22 C25 108.8(5) . .
C23 C22 C24 108.0(5) . .
C23 C22 C25 109.8(5) . .
C18 C19 C20 115.8(5) . .
C18 C19 C22 124.1(5) . .
C20 C19 C22 120.1(5) . .
C1 C6 H6 119.4 . .
C5 C6 H6 119.4 . .
C5 C6 C1 121.2(6) . .
C22 C24 H24A 109.5 . .
C22 C24 H24B 109.5 . .
C22 C24 H24C 109.5 . .
H24A C24 H24B 109.5 . .
H24A C24 H24C 109.5 . .
H24B C24 H24C 109.5 . .
C22 C25 H25A 109.5 . .
C22 C25 H25B 109.5 . .
C22 C25 H25C 109.5 . .
H25A C25 H25B 109.5 . .
H25A C25 H25C 109.5 . .
H25B C25 H25C 109.5 . .
C2 C1 S1 120.0(4) . .
C2 C1 C6 119.0(5) . .
C6 C1 S1 120.9(4) . .
C4 C5 H5 120.1 . .
C4 C5 C7' 113.5(7) . .
C6 C5 C4 119.9(5) . .
C6 C5 H5 120.1 . .
C6 C5 C7' 126.6(8) . .
C4 C7 H7A 109.5 . .
C4 C7 H7B 109.5 . .
C4 C7 H7C 109.5 . .
H7A C7 H7B 109.5 . .
H7A C7 H7C 109.5 . .
H7B C7 H7C 109.5 . .
C14 C17 H17A 109.5 . .
C14 C17 H17B 109.5 . .
C14 C17 H17C 109.5 . .
H17A C17 H17B 109.5 . .
H17A C17 H17C 109.5 . .
H17B C17 H17C 109.5 . .
C22 C23 H23A 109.5 . .
C22 C23 H23B 109.5 . .
C22 C23 H23C 109.5 . .
H23A C23 H23B 109.5 . .
H23A C23 H23C 109.5 . .
H23B C23 H23C 109.5 . .
C5 C7' H7'A 109.5 . .
C5 C7' H7'B 109.5 . .
C5 C7' H7'C 109.5 . .
H7'A C7' H7'B 109.5 . .
H7'A C7' H7'C 109.5 . .
H7'B C7' H7'C 109.5 . .
O1 N3 C26 118.2(5) . .
O2 N3 O1 124.0(5) . .
O2 N3 C26 117.8(5) . .
O4 N4 O5 123.9(6) . .
O4 N4 C32 118.1(6) . .
O5 N4 C32 118.0(6) . .
C27 C28 C36 121.5(5) . .
C27 C28 C29 129.3(5) . .
C36 C28 C29 109.3(5) . .
C28 C27 H27 121.9 . .
C26 C27 C28 116.2(5) . .
C26 C27 H27 121.9 . .
C28 C36 C35 108.6(5) . .
C37 C36 C28 121.0(5) . .
C37 C36 C35 130.4(5) . .
C26 C38 H38 120.3 . .
C26 C38 C37 119.5(5) . .
C37 C38 H38 120.3 . .
C27 C26 N3 117.6(5) . .
C38 C26 N3 119.1(5) . .
C38 C26 C27 123.3(5) . .
C35 C34 H34 120.7 . .
C35 C34 C33 118.6(6) . .
C33 C34 H34 120.7 . .
C36 C37 C38 118.6(5) . .
C36 C37 H37 120.7 . .
C38 C37 H37 120.7 . .
C31 C30 C29 129.6(5) . .
C31 C30 C35 120.8(5) . .
C35 C30 C29 109.6(4) . .
C31 C32 N4 118.1(6) . .
C31 C32 C33 123.2(5) . .
C33 C32 N4 118.7(6) . .
O3 C29 C28 127.4(5) . .
O3 C29 C30 127.9(5) . .
C30 C29 C28 104.7(4) . .
C30 C31 H31 121.5 . .
C32 C31 C30 117.0(5) . .
C32 C31 H31 121.5 . .
C34 C35 C36 131.2(5) . .
C34 C35 C30 121.0(5) . .
C30 C35 C36 107.8(5) . .
C34 C33 H33 120.3 . .
C32 C33 C34 119.3(6) . .
C32 C33 H33 120.3 . .
C40 C39 H39 120.1 . .
C40 C39 C41 119.8(6) . .
C41 C39 H39 120.1 . .
C39 C40 H40 119.6 . .
C39 C40 C41 120.7(6) . 2_656
C41 C40 H40 119.6 2_656 .
C39 C41 H41 120.3 . .
C40 C41 C39 119.4(6) 2_656 .
C40 C41 H41 120.3 2_656 .

loop_
_geom_bond_atom_site_label_1
_geom_bond_atom_site_label_2
_geom_bond_distance
_geom_bond_site_symmetry_2
Pt1 S1 2.2861(15) .
Pt1 S2 2.2740(15) .
Pt1 N1 2.067(4) .
Pt1 N2 2.080(4) .
S1 C1 1.799(5) .
S2 C2 1.786(6) .
N1 C8 1.376(6) .
N1 C21 1.364(7) .
N2 C9 1.391(7) .
N2 C10 1.359(7) .
C2 C3 1.413(7) .
C2 C1 1.404(8) .
C13 H13 0.9300 .
C13 C9 1.412(7) .
C13 C12 1.393(7) .
C8 C9 1.483(7) .
C8 C18 1.403(8) .
C11 H11 0.9300 .
C11 C12 1.410(7) .
C11 C10 1.395(7) .
C18 H18 0.9300 .
C18 C19 1.409(7) .
C21 H21 0.9300 .
C21 C20 1.389(7) .
C3 H3 0.9300 .
C3 C4 1.402(8) .
C20 H20 0.9300 .
C20 C19 1.422(7) .
C14 C12 1.547(7) .
C14 C15 1.542(8) .
C14 C16 1.556(8) .
C14 C17 1.543(8) .
C15 H15A 0.9600 .
C15 H15B 0.9600 .
C15 H15C 0.9600 .
C16 H16A 0.9600 .
C16 H16B 0.9600 .
C16 H16C 0.9600 .
C10 H10 0.9300 .
C4 H4 0.9300 .
C4 C5 1.412(9) .
C4 C7 1.511(10) .
C22 C19 1.537(8) .
C22 C24 1.551(8) .
C22 C25 1.553(8) .
C22 C23 1.550(8) .
C6 H6 0.9300 .
C6 C1 1.420(8) .
C6 C5 1.389(8) .
C24 H24A 0.9600 .
C24 H24B 0.9600 .
C24 H24C 0.9600 .
C25 H25A 0.9600 .
C25 H25B 0.9600 .
C25 H25C 0.9600 .
C5 H5 0.9300 .
C5 C7' 1.469(11) .
C7 H7A 0.9600 .
C7 H7B 0.9600 .
C7 H7C 0.9600 .
C17 H17A 0.9600 .
C17 H17B 0.9600 .
C17 H17C 0.9600 .
C23 H23A 0.9600 .
C23 H23B 0.9600 .
C23 H23C 0.9600 .
C7' H7'A 0.9600 .
C7' H7'B 0.9600 .
C7' H7'C 0.9600 .
O1 N3 1.240(6) .
O2 N3 1.234(6) .
O3 C29 1.228(7) .
O4 N4 1.230(8) .
O5 N4 1.243(8) .
N3 C26 1.494(7) .
N4 C32 1.497(7) .
C28 C27 1.402(8) .
C28 C36 1.407(7) .
C28 C29 1.511(7) .
C27 H27 0.9300 .
C27 C26 1.401(7) .
C36 C37 1.394(7) .
C36 C35 1.509(7) .
C38 H38 0.9300 .
C38 C26 1.399(8) .
C38 C37 1.400(7) .
C34 H34 0.9300 .
C34 C35 1.395(8) .
C34 C33 1.407(8) .
C37 H37 0.9300 .
C30 C29 1.506(8) .
C30 C31 1.402(7) .
C30 C35 1.413(7) .
C32 C31 1.395(9) .
C32 C33 1.396(9) .
C31 H31 0.9300 .
C33 H33 0.9300 .
C39 H39 0.9300 .
C39 C40 1.385(9) .
C39 C41 1.401(9) .
C40 H40 0.9300 .
C40 C41 1.398(8) 2_656
C41 C40 1.398(8) 2_656
C41 H41 0.9300 .

loop_
_geom_torsion_atom_site_label_1
_geom_torsion_atom_site_label_2
_geom_torsion_atom_site_label_3
_geom_torsion_atom_site_label_4
_geom_torsion
_geom_torsion_site_symmetry_4
Pt1 S1 C1 C2 1.4(5) .
Pt1 S1 C1 C6 -179.0(4) .
Pt1 S2 C2 C3 179.4(4) .
Pt1 S2 C2 C1 -2.3(5) .
Pt1 N1 C8 C9 -3.5(6) .
Pt1 N1 C8 C18 176.5(4) .
Pt1 N1 C21 C20 -176.5(4) .
Pt1 N2 C9 C13 179.4(4) .
Pt1 N2 C9 C8 -0.7(6) .
Pt1 N2 C10 C11 -179.8(4) .
S2 C2 C3 C4 177.6(4) .
S2 C2 C1 S1 0.6(6) .
S2 C2 C1 C6 -179.0(4) .
N1 C8 C9 N2 2.7(7) .
N1 C8 C9 C13 -177.4(5) .
N1 C8 C18 C19 -0.2(8) .
N1 C21 C20 C19 0.7(8) .
C2 C3 C4 C5 1.6(9) .
C2 C3 C4 C7 -174.8(7) .
C8 N1 C21 C20 0.8(7) .
C8 C18 C19 C20 1.6(8) .
C8 C18 C19 C22 -179.8(5) .
C9 N2 C10 C11 -0.2(8) .
C9 C13 C12 C11 0.4(8) .
C9 C13 C12 C14 179.2(5) .
C9 C8 C18 C19 179.7(5) .
C18 C8 C9 N2 -177.3(5) .
C18 C8 C9 C13 2.6(8) .
C21 N1 C8 C9 179.0(4) .
C21 N1 C8 C18 -1.0(7) .
C21 C20 C19 C18 -1.8(8) .
C21 C20 C19 C22 179.6(5) .
C3 C2 C1 S1 179.0(4) .
C3 C2 C1 C6 -0.6(8) .
C3 C4 C5 C6 -1.1(9) .
C3 C4 C5 C7' 178.4(8) .
C12 C13 C9 N2 0.1(8) .
C12 C13 C9 C8 -179.8(5) .
C12 C11 C10 N2 0.7(8) .
C15 C14 C12 C13 123.7(6) .
C15 C14 C12 C11 -57.5(7) .
C16 C14 C12 C13 3.4(7) .
C16 C14 C12 C11 -177.9(5) .
C10 N2 C9 C13 -0.2(7) .
C10 N2 C9 C8 179.7(4) .
C10 C11 C12 C13 -0.7(8) .
C10 C11 C12 C14 -179.6(5) .
C24 C22 C19 C18 -120.2(6) .
C24 C22 C19 C20 58.2(6) .
C25 C22 C19 C18 121.4(6) .
C25 C22 C19 C20 -60.1(7) .
C1 C2 C3 C4 -0.7(8) .
C1 C6 C5 C4 -0.2(9) .
C1 C6 C5 C7' -179.6(9) .
C5 C6 C1 S1 -178.5(4) .
C5 C6 C1 C2 1.1(8) .
C7 C4 C5 C6 175.5(6) .
C7 C4 C5 C7' -5.0(10) .
C17 C14 C12 C13 -116.2(6) .
C17 C14 C12 C11 62.6(7) .
C23 C22 C19 C18 -0.6(8) .
C23 C22 C19 C20 177.9(5) .
O1 N3 C26 C27 175.4(5) .
O1 N3 C26 C38 -4.1(7) .
O2 N3 C26 C27 -4.5(7) .
O2 N3 C26 C38 175.9(5) .
O4 N4 C32 C31 6.3(8) .
O4 N4 C32 C33 -174.8(6) .
O5 N4 C32 C31 -172.2(6) .
O5 N4 C32 C33 6.7(9) .
N4 C32 C31 C30 178.1(5) .
N4 C32 C33 C34 -179.3(5) .
C28 C27 C26 N3 -178.4(5) .
C28 C27 C26 C38 1.1(8) .
C28 C36 C37 C38 0.9(8) .
C28 C36 C35 C34 -176.6(6) .
C28 C36 C35 C30 1.1(6) .
C27 C28 C36 C37 -0.5(8) .
C27 C28 C36 C35 178.4(5) .
C27 C28 C29 O3 2.7(10) .
C27 C28 C29 C30 -178.3(5) .
C36 C28 C27 C26 -0.4(8) .
C36 C28 C29 O3 -176.8(6) .
C36 C28 C29 C30 2.1(6) .
C26 C38 C37 C36 -0.3(8) .
C37 C36 C35 C34 2.3(10) .
C37 C36 C35 C30 179.9(5) .
C37 C38 C26 N3 178.7(5) .
C37 C38 C26 C27 -0.7(8) .
C29 C28 C27 C26 -180.0(5) .
C29 C28 C36 C37 179.1(5) .
C29 C28 C36 C35 -2.0(6) .
C29 C30 C31 C32 -177.5(5) .
C29 C30 C35 C36 0.3(6) .
C29 C30 C35 C34 178.2(5) .
C31 C30 C29 O3 -3.5(10) .
C31 C30 C29 C28 177.6(5) .
C31 C30 C35 C36 -178.8(5) .
C31 C30 C35 C34 -0.9(8) .
C31 C32 C33 C34 -0.5(9) .
C35 C36 C37 C38 -177.8(5) .
C35 C34 C33 C32 1.0(9) .
C35 C30 C29 O3 177.5(6) .
C35 C30 C29 C28 -1.4(6) .
C35 C30 C31 C32 1.4(8) .
C33 C34 C35 C36 177.0(5) .
C33 C34 C35 C30 -0.4(8) .
C33 C32 C31 C30 -0.7(9) .
C40 C39 C41 C40 -0.4(11) 2_656
C41 C39 C40 C41 0.4(11) 2_656
